data_7010276
loop_
_publ_author_name
'Fraenk, Wolfgang'
'Klap\"otke, Thomas M.'
'Krumm, Burkhard'
'N\"oth, Heinrich'
'Suter, Max'
'Warchhold, Marcus'

_publ_contact_author
;
      Heinrich N\"oth
      Institut f\"ur anorganische Chemie
      Universit\"at M\"unchen
      Butenandtstr. 5-13 (Haus D)
      81377 M\"unchen
      Bundesrepublik Deutschland
;
_publ_section_title
;
 Oligomeric pentafluorophenylboron azides
;
_journal_issue 24
_journal_name_full 'Journal of the Chemical Society, Dalton Transactions'
_journal_page_first 4635
_journal_paper_doi 10.1039/b007626k
_journal_year 2000
_chemical_formula_sum 'C18 B3 F15 N18'
_chemical_formula_weight 785.79
_chemical_name_systematic
; 
?
;
_space_group_IT_number 15
_symmetry_cell_setting monoclinic
_symmetry_space_group_name_Hall '-C 2yc'
_symmetry_space_group_name_H-M 'C 1 2/c 1'
_atom_sites_solution_hydrogens geom
_atom_sites_solution_primary direct
_atom_sites_solution_secondary difmap
_audit_creation_method 'SHELXL-CIF-file updated by CIFRTF'
_cell_angle_alpha 90
_cell_angle_beta 97.463(1)
_cell_angle_gamma 90
_cell_formula_units_Z 8
_cell_length_a 14.9184(13)
_cell_length_b 13.0142(11)
_cell_length_c 28.840(2)
_cell_measurement_reflns_used 0
_cell_measurement_temperature 193(2)
_cell_measurement_theta_max 1.00
_cell_measurement_theta_min 20.00
_cell_volume 5551.9(8)
_computing_cell_refinement 'SMART (V4.C50)'
_computing_data_collection 'SMART (V4.C50)'
_computing_data_reduction 'SAINT (V4.D50)'
_computing_molecular_graphics 'XP (SHELXTL-Ver.5)'
_computing_publication_material 'SHELXL (Sheldrick 1997)'
_computing_structure_refinement 'SHELXL-97 (Sheldrick, 1997)'
_computing_structure_solution 'SHELXS-97 (Sheldrick, 1990)'
_diffrn_ambient_temperature 193(2)
_diffrn_measured_fraction_theta_full 0.739
_diffrn_measured_fraction_theta_max 0.739
_diffrn_measurement_device_type 'Siemens SMART Area-detector'
_diffrn_measurement_method Hemisphere
_diffrn_radiation_monochromator graphite
_diffrn_radiation_source 'fine-focus sealed tube'
_diffrn_radiation_type MoK\a
_diffrn_radiation_wavelength 0.71073
_diffrn_reflns_av_R_equivalents 0.0263
_diffrn_reflns_av_sigmaI/netI 0.0262
_diffrn_reflns_limit_h_max 19
_diffrn_reflns_limit_h_min -19
_diffrn_reflns_limit_k_max 16
_diffrn_reflns_limit_k_min -16
_diffrn_reflns_limit_l_max 34
_diffrn_reflns_limit_l_min -36
_diffrn_reflns_number 15689
_diffrn_reflns_theta_full 29.00
_diffrn_reflns_theta_max 29.00
_diffrn_reflns_theta_min 1.42
_diffrn_standards_interval_time 0
_exptl_absorpt_coefficient_mu 0.195
_exptl_absorpt_correction_T_max 0.9691
_exptl_absorpt_correction_T_min 0.7743
_exptl_absorpt_correction_type SADABS
_exptl_crystal_colour colourless
_exptl_crystal_density_diffrn 1.880
_exptl_crystal_density_method 'not measured'
_exptl_crystal_description prism
_exptl_crystal_F_000 3072
_exptl_crystal_size_max 0.40
_exptl_crystal_size_mid 0.30
_exptl_crystal_size_min 0.20
_refine_diff_density_max 0.248
_refine_diff_density_min -0.285
_refine_diff_density_rms 0.046
_refine_ls_extinction_method none
_refine_ls_goodness_of_fit_ref 1.032
_refine_ls_hydrogen_treatment mixed
_refine_ls_matrix_type full
_refine_ls_number_parameters 487
_refine_ls_number_reflns 5471
_refine_ls_number_restraints 0
_refine_ls_restrained_S_all 1.032
_refine_ls_R_factor_all 0.0596
_refine_ls_R_factor_gt 0.0395
_refine_ls_shift/su_max 0.001
_refine_ls_shift/su_mean 0.000
_refine_ls_structure_factor_coef Fsqd
_refine_ls_weighting_details 'calc w=1/[\s^2^(Fo^2^)+(0.0536P)^2^+3.1621P] where P=(Fo^2^+2Fc^2^)/3'
_refine_ls_weighting_scheme calc
_refine_ls_wR_factor_gt 0.0958
_refine_ls_wR_factor_ref 0.1051
_reflns_number_gt 4072
_reflns_number_total 5471
_reflns_threshold_expression >2sigma(I)
_cod_data_source_file b007626k.txt
_cod_data_source_block d:\frames\wolfi5\work\wolfi5
_cod_depositor_comments
;
The following automatic conversions were performed:
'_symmetry_cell_setting' value 'Monoclinic' changed to 'monoclinic'
according to '/home/saulius/struct/CIF-dictionaries/cif_core.dic'
dictionary named 'cif_core.dic' version 2.4.1 from
2010-06-29.

'_refine_ls_hydrogen_treatment' value 'mixed ' changed to
'mixed' according to '/home/saulius/struct/CIF-dictionaries/cif_core.dic'
dictionary named 'cif_core.dic' version 2.4.1 from 2010-06-29.

Automatic conversion script
Id: cif_fix_enum 1527 2010-12-29 10:47:43Z saulius 

The following automatic conversions were performed:

'_atom_sites_solution_primary' value 'direct methods' was changed to
'direct'.

'_atom_sites_solution_hydrogens' value 'geometrically' was changed to
'geom'.

Automatic conversion script
Id: cif_fix_values 6452 2018-10-05 10:23:21Z andrius 
;
_cod_original_cell_volume 5552.0(8)
_cod_original_sg_symbol_H-M C2/c
_cod_database_code 7010276

loop_
_symmetry_equiv_pos_as_xyz
'x, y, z'
'-x, y, -z+1/2'
'x+1/2, y+1/2, z'
'-x+1/2, y+1/2, -z+1/2'
'-x, -y, -z'
'x, -y, z-1/2'
'-x+1/2, -y+1/2, -z'
'x+1/2, -y+1/2, z-1/2'

loop_
_atom_site_label
_atom_site_type_symbol
_atom_site_fract_x
_atom_site_fract_y
_atom_site_fract_z
_atom_site_U_iso_or_equiv
_atom_site_adp_type
_atom_site_occupancy
_atom_site_symmetry_multiplicity
_atom_site_calc_flag
_atom_site_refinement_flags
_atom_site_disorder_assembly
_atom_site_disorder_group
F11 F 0.23116(8) 0.17693(9) 0.21168(4) 0.0439(3) Uani 1 1 d . . .
F12 F 0.12684(8) 0.01249(9) 0.20219(4) 0.0462(3) Uani 1 1 d . . .
F10 F 0.44079(7) 0.49704(9) 0.19927(5) 0.0462(3) Uani 1 1 d . . .
F15 F 0.24796(10) 0.17283(10) 0.04874(4) 0.0528(4) Uani 1 1 d . . .
F14 F 0.12955(11) 0.01898(10) 0.03917(5) 0.0601(4) Uani 1 1 d . . .
F9 F 0.50803(8) 0.68605(10) 0.20188(5) 0.0504(3) Uani 1 1 d . . .
F7 F 0.21558(9) 0.82357(10) 0.16846(5) 0.0549(4) Uani 1 1 d . . .
F6 F 0.14565(7) 0.63379(9) 0.16500(4) 0.0427(3) Uani 1 1 d . . .
F1 F 0.09371(8) 0.58625(10) 0.06565(5) 0.0508(3) Uani 1 1 d . . .
N4 N 0.18438(10) 0.42870(12) 0.12919(6) 0.0332(4) Uani 1 1 d . . .
N13 N 0.30982(11) 0.35029(12) 0.17962(6) 0.0331(4) Uani 1 1 d . . .
F13 F 0.06761(9) -0.06467(9) 0.11596(5) 0.0527(4) Uani 1 1 d . . .
F5 F 0.40870(8) 0.53190(10) 0.07295(5) 0.0531(3) Uani 1 1 d . . .
N8 N 0.36015(12) 0.33779(13) 0.06298(7) 0.0400(4) Uani 1 1 d . . .
N14 N 0.35528(12) 0.32630(13) 0.21833(6) 0.0363(4) Uani 1 1 d . . .
N5 N 0.10739(11) 0.38638(13) 0.12833(6) 0.0352(4) Uani 1 1 d . . .
F8 F 0.39705(10) 0.85150(9) 0.18820(5) 0.0567(4) Uani 1 1 d . . .
F4 F 0.43112(11) 0.73069(12) 0.05822(5) 0.0708(5) Uani 1 1 d . . .
F2 F 0.11811(12) 0.78597(11) 0.05139(5) 0.0720(5) Uani 1 1 d . . .
C15 C 0.15272(13) 0.05567(15) 0.16368(7) 0.0359(5) Uani 1 1 d . . .
N7 N 0.30992(11) 0.35607(13) 0.09441(6) 0.0350(4) Uani 1 1 d . . .
C16 C 0.12410(13) 0.01514(15) 0.12033(8) 0.0386(5) Uani 1 1 d . . .
N10 N 0.18276(11) 0.42032(13) 0.21761(6) 0.0378(4) Uani 1 1 d . . .
C13 C 0.24434(13) 0.18591(14) 0.13030(7) 0.0315(4) Uani 1 1 d . . .
N16 N 0.41673(11) 0.23654(13) 0.14268(7) 0.0405(4) Uani 1 1 d . . .
N15 N 0.39562(13) 0.30469(15) 0.25212(7) 0.0472(5) Uani 1 1 d . . .
C8 C 0.23637(13) 0.64361(15) 0.17501(7) 0.0326(4) Uani 1 1 d . . .
N11 N 0.14833(12) 0.49003(14) 0.23832(6) 0.0414(4) Uani 1 1 d . . .
C7 C 0.28911(13) 0.55548(15) 0.18226(6) 0.0309(4) Uani 1 1 d . . .
F3 F 0.28747(14) 0.86181(11) 0.04956(6) 0.0780(5) Uani 1 1 d . . .
N2 N 0.12727(12) 0.42179(15) 0.00831(7) 0.0456(5) Uani 1 1 d . . .
N1 N 0.16006(12) 0.37744(14) 0.04417(6) 0.0420(4) Uani 1 1 d . . .
N17 N 0.43319(12) 0.14385(14) 0.14210(6) 0.0397(4) Uani 1 1 d . . .
C14 C 0.20910(13) 0.14002(15) 0.16780(7) 0.0330(4) Uani 1 1 d . . .
C10 C 0.36249(15) 0.75645(16) 0.18627(7) 0.0397(5) Uani 1 1 d . . .
C9 C 0.27053(15) 0.74186(16) 0.17682(7) 0.0377(5) Uani 1 1 d . . .
C17 C 0.15572(15) 0.05807(16) 0.08179(8) 0.0421(5) Uani 1 1 d . . .
C11 C 0.41777(14) 0.67258(16) 0.19335(7) 0.0368(5) Uani 1 1 d . . .
C2 C 0.17849(15) 0.61907(17) 0.06341(7) 0.0396(5) Uani 1 1 d . . .
C6 C 0.33383(14) 0.59143(16) 0.06738(7) 0.0388(5) Uani 1 1 d . . .
B2 B 0.24094(14) 0.44343(17) 0.18015(8) 0.0319(5) Uani 1 1 d . . .
C12 C 0.38141(13) 0.57484(15) 0.19147(7) 0.0333(4) Uani 1 1 d . . .
C1 C 0.24960(13) 0.54866(16) 0.06948(7) 0.0348(5) Uani 1 1 d . . .
N12 N 0.11415(16) 0.54764(17) 0.25919(8) 0.0639(6) Uani 1 1 d . . .
C18 C 0.21544(15) 0.13926(16) 0.08763(7) 0.0383(5) Uani 1 1 d . . .
N18 N 0.45573(14) 0.06111(17) 0.14240(8) 0.0567(5) Uani 1 1 d . . .
N6 N 0.03959(13) 0.35090(16) 0.12714(7) 0.0519(5) Uani 1 1 d . . .
C5 C 0.34755(17) 0.69526(18) 0.06041(8) 0.0482(6) Uani 1 1 d . . .
C4 C 0.27506(19) 0.76113(18) 0.05567(8) 0.0527(6) Uani 1 1 d . . .
C3 C 0.18966(18) 0.72269(17) 0.05700(8) 0.0483(6) Uani 1 1 d . . .
B3 B 0.32071(15) 0.27502(17) 0.13677(8) 0.0337(5) Uani 1 1 d . . .
N9 N 0.40541(14) 0.32078(16) 0.03628(8) 0.0541(5) Uani 1 1 d . . .
B1 B 0.22518(15) 0.43054(18) 0.08049(8) 0.0336(5) Uani 1 1 d . . .
N3 N 0.09425(15) 0.4553(2) -0.02579(8) 0.0665(6) Uani 1 1 d . . .

loop_
_atom_site_aniso_label
_atom_site_aniso_U_11
_atom_site_aniso_U_22
_atom_site_aniso_U_33
_atom_site_aniso_U_23
_atom_site_aniso_U_13
_atom_site_aniso_U_12
F11 0.0579(7) 0.0445(7) 0.0296(7) -0.0017(5) 0.0070(5) -0.0113(6)
F12 0.0500(7) 0.0421(7) 0.0485(8) 0.0059(6) 0.0140(6) -0.0061(6)
F10 0.0338(6) 0.0374(7) 0.0663(9) 0.0057(6) 0.0026(6) 0.0026(5)
F15 0.0854(10) 0.0412(7) 0.0346(7) -0.0051(5) 0.0193(7) -0.0013(7)
F14 0.0958(11) 0.0407(7) 0.0390(8) -0.0071(6) -0.0097(7) -0.0039(7)
F9 0.0405(7) 0.0494(8) 0.0617(9) -0.0017(6) 0.0088(6) -0.0118(6)
F7 0.0665(9) 0.0361(7) 0.0647(9) 0.0070(6) 0.0184(7) 0.0162(6)
F6 0.0352(6) 0.0466(7) 0.0457(8) -0.0009(6) 0.0025(5) 0.0079(5)
F1 0.0427(7) 0.0590(8) 0.0497(8) -0.0022(6) 0.0027(6) 0.0108(6)
N4 0.0320(8) 0.0341(9) 0.0337(10) -0.0023(7) 0.0047(7) -0.0029(7)
N13 0.0383(9) 0.0316(9) 0.0289(9) 0.0011(7) 0.0019(7) 0.0020(7)
F13 0.0524(7) 0.0368(7) 0.0650(9) -0.0015(6) -0.0074(6) -0.0087(6)
F5 0.0385(7) 0.0543(8) 0.0652(9) 0.0064(7) 0.0018(6) -0.0038(6)
N8 0.0446(10) 0.0365(10) 0.0405(11) 0.0074(8) 0.0118(9) 0.0054(8)
N14 0.0405(9) 0.0324(9) 0.0365(11) -0.0007(7) 0.0065(8) 0.0004(7)
N5 0.0369(9) 0.0355(9) 0.0334(10) -0.0055(7) 0.0046(7) -0.0004(8)
F8 0.0719(9) 0.0337(7) 0.0698(10) -0.0052(6) 0.0296(7) -0.0111(6)
F4 0.0796(10) 0.0652(10) 0.0670(10) -0.0001(8) 0.0069(8) -0.0362(8)
F2 0.1002(12) 0.0532(9) 0.0610(10) 0.0054(7) 0.0046(8) 0.0349(8)
C15 0.0365(10) 0.0334(11) 0.0385(12) 0.0049(9) 0.0080(9) 0.0041(8)
N7 0.0378(9) 0.0366(9) 0.0330(10) 0.0039(7) 0.0139(8) 0.0041(7)
C16 0.0381(10) 0.0273(10) 0.0483(14) -0.0014(9) -0.0024(9) 0.0007(8)
N10 0.0413(9) 0.0368(10) 0.0373(10) -0.0016(8) 0.0124(8) -0.0014(8)
C13 0.0359(10) 0.0282(10) 0.0312(11) 0.0006(8) 0.0069(8) 0.0043(8)
N16 0.0358(9) 0.0340(10) 0.0532(12) 0.0046(8) 0.0111(8) 0.0045(7)
N15 0.0531(11) 0.0463(11) 0.0404(11) 0.0015(9) -0.0005(9) 0.0056(9)
C8 0.0346(10) 0.0392(11) 0.0240(10) -0.0019(8) 0.0039(8) 0.0030(8)
N11 0.0456(10) 0.0436(11) 0.0376(11) 0.0002(8) 0.0146(8) -0.0028(9)
C7 0.0359(10) 0.0337(10) 0.0234(10) -0.0011(8) 0.0046(8) 0.0012(8)
F3 0.1364(15) 0.0344(8) 0.0637(10) 0.0031(7) 0.0142(10) -0.0092(8)
N2 0.0416(10) 0.0583(12) 0.0363(12) -0.0093(9) 0.0030(9) -0.0040(9)
N1 0.0480(10) 0.0436(10) 0.0338(10) -0.0047(8) 0.0027(8) -0.0040(8)
N17 0.0394(9) 0.0419(12) 0.0398(11) 0.0057(8) 0.0124(8) 0.0070(8)
C14 0.0348(10) 0.0327(10) 0.0312(11) -0.0021(8) 0.0031(8) 0.0036(8)
C10 0.0561(13) 0.0325(11) 0.0331(12) -0.0036(8) 0.0158(10) -0.0077(10)
C9 0.0502(12) 0.0346(11) 0.0299(11) 0.0013(8) 0.0111(9) 0.0096(9)
C17 0.0546(13) 0.0333(11) 0.0352(12) -0.0065(9) -0.0068(10) 0.0049(10)
C11 0.0366(10) 0.0414(12) 0.0332(12) -0.0020(9) 0.0076(8) -0.0072(9)
C2 0.0502(12) 0.0435(12) 0.0242(11) 0.0010(9) 0.0015(9) 0.0042(10)
C6 0.0457(12) 0.0391(12) 0.0303(11) 0.0012(9) -0.0008(9) -0.0020(9)
B2 0.0325(11) 0.0324(11) 0.0307(12) -0.0035(9) 0.0036(9) 0.0013(9)
C12 0.0350(10) 0.0342(11) 0.0308(11) 0.0000(8) 0.0051(8) 0.0020(8)
C1 0.0420(11) 0.0372(11) 0.0238(10) 0.0007(8) -0.0004(8) 0.0011(9)
N12 0.0820(16) 0.0541(13) 0.0643(15) -0.0040(11) 0.0420(13) 0.0019(12)
C18 0.0519(12) 0.0339(11) 0.0304(12) 0.0007(8) 0.0103(9) 0.0068(9)
N18 0.0596(12) 0.0454(12) 0.0674(15) 0.0068(10) 0.0174(11) 0.0149(10)
N6 0.0421(11) 0.0633(13) 0.0511(13) -0.0138(10) 0.0094(9) -0.0133(10)
C5 0.0633(15) 0.0481(14) 0.0320(12) -0.0005(10) 0.0024(10) -0.0193(12)
C4 0.092(2) 0.0337(12) 0.0310(13) 0.0029(9) 0.0040(12) 0.0006(13)
C3 0.0725(16) 0.0396(13) 0.0315(12) 0.0028(9) 0.0013(11) 0.0154(12)
B3 0.0391(12) 0.0327(12) 0.0304(13) 0.0017(9) 0.0091(9) 0.0020(10)
N9 0.0593(12) 0.0585(13) 0.0493(13) 0.0080(10) 0.0250(11) 0.0136(10)
B1 0.0353(11) 0.0363(12) 0.0293(12) 0.0002(9) 0.0040(9) 0.0021(9)
N3 0.0621(13) 0.0924(18) 0.0409(13) -0.0013(12) -0.0092(11) -0.0003(12)

loop_
_atom_type_symbol
_atom_type_description
_atom_type_scat_dispersion_real
_atom_type_scat_dispersion_imag
_atom_type_scat_source
C C 0.0033 0.0016 'International Tables Vol C Tables 4.2.6.8 and 6.1.1.4'
B B 0.0013 0.0007 'International Tables Vol C Tables 4.2.6.8 and 6.1.1.4'
N N 0.0061 0.0033 'International Tables Vol C Tables 4.2.6.8 and 6.1.1.4'
F F 0.0171 0.0103 'International Tables Vol C Tables 4.2.6.8 and 6.1.1.4'

loop_
_geom_angle_atom_site_label_1
_geom_angle_atom_site_label_2
_geom_angle_atom_site_label_3
_geom_angle
_geom_angle_site_symmetry_1
_geom_angle_site_symmetry_3
_geom_angle_publ_flag
N5 N4 B1 115.76(15) . . ?
N5 N4 B2 115.79(16) . . ?
B1 N4 B2 125.84(15) . . ?
N14 N13 B2 116.85(16) . . ?
N14 N13 B3 115.63(15) . . ?
B2 N13 B3 127.16(15) . . ?
N9 N8 N7 178.4(2) . . ?
N15 N14 N13 179.4(2) . . ?
N6 N5 N4 178.8(2) . . ?
F12 C15 C16 120.18(18) . . ?
F12 C15 C14 119.93(18) . . ?
C16 C15 C14 119.88(19) . . ?
N8 N7 B1 116.97(16) . . ?
N8 N7 B3 114.16(16) . . ?
B1 N7 B3 125.85(16) . . ?
F13 C16 C15 120.2(2) . . ?
F13 C16 C17 121.14(19) . . ?
C15 C16 C17 118.64(19) . . ?
N11 N10 B2 121.11(17) . . ?
C18 C13 C14 113.22(18) . . ?
C18 C13 B3 123.20(18) . . ?
C14 C13 B3 123.16(17) . . ?
N17 N16 B3 120.83(17) . . ?
F6 C8 C9 116.85(17) . . ?
F6 C8 C7 119.00(17) . . ?
C9 C8 C7 124.15(18) . . ?
N12 N11 N10 174.5(2) . . ?
C12 C7 C8 113.94(18) . . ?
C12 C7 B2 126.32(17) . . ?
C8 C7 B2 119.73(16) . . ?
N3 N2 N1 174.6(2) . . ?
N2 N1 B1 121.44(18) . . ?
N18 N17 N16 174.2(2) . . ?
F11 C14 C15 115.76(18) . . ?
F11 C14 C13 120.13(17) . . ?
C15 C14 C13 124.11(18) . . ?
F8 C10 C11 120.7(2) . . ?
F8 C10 C9 120.28(19) . . ?
C11 C10 C9 119.06(19) . . ?
F7 C9 C8 120.93(19) . . ?
F7 C9 C10 119.66(19) . . ?
C8 C9 C10 119.39(18) . . ?
F14 C17 C18 120.6(2) . . ?
F14 C17 C16 119.69(19) . . ?
C18 C17 C16 119.67(19) . . ?
F9 C11 C10 119.48(18) . . ?
F9 C11 C12 120.32(18) . . ?
C10 C11 C12 120.20(18) . . ?
F1 C2 C3 116.7(2) . . ?
F1 C2 C1 119.33(19) . . ?
C3 C2 C1 123.9(2) . . ?
F5 C6 C1 120.37(18) . . ?
F5 C6 C5 116.17(19) . . ?
C1 C6 C5 123.5(2) . . ?
N10 B2 N13 106.79(16) . . ?
N10 B2 N4 110.48(16) . . ?
N13 B2 N4 99.39(15) . . ?
N10 B2 C7 116.59(17) . . ?
N13 B2 C7 113.68(15) . . ?
N4 B2 C7 108.57(16) . . ?
F10 C12 C11 116.10(17) . . ?
F10 C12 C7 120.65(17) . . ?
C11 C12 C7 123.25(18) . . ?
C6 C1 C2 114.23(19) . . ?
C6 C1 B1 128.24(18) . . ?
C2 C1 B1 117.45(18) . . ?
F15 C18 C17 116.27(18) . . ?
F15 C18 C13 119.37(19) . . ?
C17 C18 C13 124.4(2) . . ?
F4 C5 C4 120.4(2) . . ?
F4 C5 C6 119.9(2) . . ?
C4 C5 C6 119.6(2) . . ?
F3 C4 C5 120.3(2) . . ?
F3 C4 C3 120.3(2) . . ?
C5 C4 C3 119.4(2) . . ?
F2 C3 C4 120.0(2) . . ?
F2 C3 C2 120.7(2) . . ?
C4 C3 C2 119.3(2) . . ?
N16 B3 N13 107.84(16) . . ?
N16 B3 N7 107.71(17) . . ?
N13 B3 N7 100.08(15) . . ?
N16 B3 C13 114.80(17) . . ?
N13 B3 C13 112.74(17) . . ?
N7 B3 C13 112.52(16) . . ?
N1 B1 N4 108.65(17) . . ?
N1 B1 N7 108.32(17) . . ?
N4 B1 N7 98.54(15) . . ?
N1 B1 C1 116.20(17) . . ?
N4 B1 C1 107.85(16) . . ?
N7 B1 C1 115.64(17) . . ?

loop_
_geom_bond_atom_site_label_1
_geom_bond_atom_site_label_2
_geom_bond_distance
_geom_bond_site_symmetry_2
_geom_bond_publ_flag
F11 C14 1.354(2) . ?
F12 C15 1.345(2) . ?
F10 C12 1.345(2) . ?
F15 C18 1.351(2) . ?
F14 C17 1.341(2) . ?
F9 C11 1.348(2) . ?
F7 C9 1.345(2) . ?
F6 C8 1.353(2) . ?
F1 C2 1.344(3) . ?
N4 N5 1.271(2) . ?
N4 B1 1.602(3) . ?
N4 B2 1.608(3) . ?
N13 N14 1.268(2) . ?
N13 B2 1.591(3) . ?
N13 B3 1.602(3) . ?
F13 C16 1.333(2) . ?
F5 C6 1.352(2) . ?
N8 N9 1.111(3) . ?
N8 N7 1.271(3) . ?
N14 N15 1.113(2) . ?
N5 N6 1.108(2) . ?
F8 C10 1.339(2) . ?
F4 C5 1.338(3) . ?
F2 C3 1.341(3) . ?
C15 C16 1.373(3) . ?
C15 C14 1.379(3) . ?
N7 B1 1.602(3) . ?
N7 B3 1.606(3) . ?
C16 C17 1.381(3) . ?
N10 N11 1.234(2) . ?
N10 B2 1.502(3) . ?
C13 C18 1.390(3) . ?
C13 C14 1.396(3) . ?
C13 B3 1.619(3) . ?
N16 N17 1.232(3) . ?
N16 B3 1.506(3) . ?
C8 C9 1.375(3) . ?
C8 C7 1.391(3) . ?
N11 N12 1.124(3) . ?
C7 C12 1.391(3) . ?
C7 B2 1.623(3) . ?
F3 C4 1.338(3) . ?
N2 N3 1.129(3) . ?
N2 N1 1.229(3) . ?
N1 B1 1.501(3) . ?
N17 N18 1.128(3) . ?
C10 C11 1.367(3) . ?
C10 C9 1.377(3) . ?
C17 C18 1.378(3) . ?
C11 C12 1.381(3) . ?
C2 C3 1.374(3) . ?
C2 C1 1.395(3) . ?
C6 C1 1.383(3) . ?
C6 C5 1.385(3) . ?
C1 B1 1.621(3) . ?
C5 C4 1.373(4) . ?
C4 C3 1.374(4) . ?
